data_1557610
loop_
_publ_author_name
'Feng, Genfeng'
'McCabe, Karl N.'
'Wang, Shuao'
'Maron, Laurent'
'Zhu, Congqing'

_publ_section_title
;
 Construction of heterometallic clusters with multiple uranium--metal
 bonds by using dianionic nitrogen--phosphorus ligands
;
_journal_issue 29
_journal_name_full 'Chemical Science'
_journal_page_first 7585
_journal_page_last 7592
_journal_paper_doi 10.1039/D0SC00389A
_journal_volume 11
_journal_year 2020
_chemical_formula_sum 'C40 H63 Cl2 N2 O3 P3 Pd U'
_chemical_formula_weight 1128.16
_space_group_crystal_system triclinic
_space_group_IT_number 2
_space_group_name_Hall '-P 1'
_space_group_name_H-M_alt 'P -1'
_atom_sites_solution_hydrogens geom
_audit_creation_method SHELXL-2014
_audit_update_record
;
2020-01-21 deposited with the CCDC.	2020-03-13 downloaded from the CCDC.
;
_cell_angle_alpha 108.557(7)
_cell_angle_beta 90.701(8)
_cell_angle_gamma 108.839(7)
_cell_formula_units_Z 2
_cell_length_a 12.208(3)
_cell_length_b 12.209(3)
_cell_length_c 17.048(4)
_cell_measurement_reflns_used 9986
_cell_measurement_temperature 173(2)
_cell_measurement_theta_max 53.93
_cell_measurement_theta_min 2.40
_cell_volume 2261.0(10)
_computing_structure_refinement 'SHELXL-2014 (Sheldrick, 2014)'
_diffrn_ambient_temperature 173(2)
_diffrn_measured_fraction_theta_full 0.993
_diffrn_measured_fraction_theta_max 0.977
_diffrn_measurement_device_type 'BRUKER D8 VENTRE PHOTON II'
_diffrn_radiation_type GaK\a
_diffrn_radiation_wavelength 1.34139
_diffrn_reflns_av_R_equivalents 0.0636
_diffrn_reflns_av_unetI/netI 0.0450
_diffrn_reflns_Laue_measured_fraction_full 0.993
_diffrn_reflns_Laue_measured_fraction_max 0.977
_diffrn_reflns_limit_h_max 14
_diffrn_reflns_limit_h_min -14
_diffrn_reflns_limit_k_max 14
_diffrn_reflns_limit_k_min -14
_diffrn_reflns_limit_l_max 20
_diffrn_reflns_limit_l_min -20
_diffrn_reflns_number 43497
_diffrn_reflns_point_group_measured_fraction_full 0.993
_diffrn_reflns_point_group_measured_fraction_max 0.977
_diffrn_reflns_theta_full 53.594
_diffrn_reflns_theta_max 54.402
_diffrn_reflns_theta_min 2.398
_exptl_absorpt_coefficient_mu 11.277
_exptl_crystal_density_diffrn 1.657
_exptl_crystal_description block
_exptl_crystal_F_000 1116
_exptl_crystal_size_max 0.13
_exptl_crystal_size_mid 0.1
_exptl_crystal_size_min 0.1
_refine_diff_density_max 1.154
_refine_diff_density_min -1.831
_refine_diff_density_rms 0.148
_refine_ls_extinction_method none
_refine_ls_goodness_of_fit_ref 1.042
_refine_ls_hydrogen_treatment constr
_refine_ls_matrix_type full
_refine_ls_number_parameters 477
_refine_ls_number_reflns 8233
_refine_ls_number_restraints 0
_refine_ls_restrained_S_all 1.042
_refine_ls_R_factor_all 0.0359
_refine_ls_R_factor_gt 0.0344
_refine_ls_shift/su_max 0.001
_refine_ls_shift/su_mean 0.000
_refine_ls_structure_factor_coef Fsqd
_refine_ls_weighting_details 'w=1/[\s^2^(Fo^2^)+(0.0632P)^2^+1.5502P] where P=(Fo^2^+2Fc^2^)/3'
_refine_ls_weighting_scheme calc
_refine_ls_wR_factor_gt 0.0940
_refine_ls_wR_factor_ref 0.0956
_reflns_Friedel_coverage 0.000
_reflns_number_gt 7825
_reflns_number_total 8233
_reflns_threshold_expression 'I > 2\s(I)'
_cod_data_source_file d0sc00389a2.cif
_cod_data_source_block fgf2019031101_0m_a
_cod_depositor_comments
;Adding full bibliography for 1557604--1557610.cif.

 Adding full bibliography for 1557604--1557610.cif.
;
_cod_database_code 1557610
_shelx_space_group_comment
;
The symmetry employed for this shelxl refinement is uniquely defined
by the following loop, which should always be used as a source of
symmetry information in preference to the above space-group names.
They are only intended as comments.
;
_shelxl_version_number 2014-3

loop_
_space_group_symop_operation_xyz
'x, y, z'
'-x, -y, -z'

loop_
_atom_site_label
_atom_site_type_symbol
_atom_site_fract_x
_atom_site_fract_y
_atom_site_fract_z
_atom_site_U_iso_or_equiv
_atom_site_adp_type
_atom_site_occupancy
_atom_site_site_symmetry_order
_atom_site_calc_flag
_atom_site_refinement_flags_posn
_atom_site_refinement_flags_adp
_atom_site_refinement_flags_occupancy
_atom_site_disorder_assembly
_atom_site_disorder_group
U1 U 0.48471(2) 0.90363(2) 0.19597(2) 0.03186(8) Uani 1 1 d . . . . .
Pd1 Pd 0.32984(3) 0.69887(3) 0.23753(2) 0.02972(9) Uani 1 1 d . . . . .
Cl1 Cl 0.49488(13) 0.78147(13) 0.03503(8) 0.0546(3) Uani 1 1 d . . . . .
Cl2 Cl 0.53167(13) 1.10247(12) 0.33589(8) 0.0560(3) Uani 1 1 d . . . . .
P1 P 0.21993(10) 0.80381(11) 0.19487(8) 0.0365(3) Uani 1 1 d . . . . .
P2 P 0.53006(9) 0.71783(10) 0.26503(7) 0.0305(2) Uani 1 1 d . . . . .
P3 P 0.20120(9) 0.51737(10) 0.26188(7) 0.0321(2) Uani 1 1 d . . . . .
O1 O 0.4995(3) 1.0654(3) 0.1340(2) 0.0475(8) Uani 1 1 d . . . . .
O2 O 0.6915(3) 1.0251(3) 0.1884(2) 0.0455(8) Uani 1 1 d . . . . .
O3 O 0.0559(6) 0.8123(7) 0.6588(4) 0.112(2) Uani 1 1 d . . . . .
N1 N 0.3115(4) 0.9154(4) 0.1679(3) 0.0398(9) Uani 1 1 d . . . . .
N2 N 0.6137(3) 0.8363(3) 0.2399(2) 0.0326(8) Uani 1 1 d . . . . .
C1 C 0.2932(5) 1.0054(5) 0.1338(4) 0.0560(14) Uani 1 1 d . . . . .
H1A H 0.2303 1.0333 0.1596 0.067 Uiso 1 1 calc R U . . .
H1B H 0.2694 0.9670 0.0728 0.067 Uiso 1 1 calc R U . . .
C2 C 0.4044(5) 1.1133(5) 0.1519(4) 0.0566(14) Uani 1 1 d . . . . .
H2A H 0.4011 1.1630 0.1166 0.068 Uiso 1 1 calc R U . . .
H2B H 0.4164 1.1664 0.2112 0.068 Uiso 1 1 calc R U . . .
C3 C 0.6145(5) 1.1573(5) 0.1482(4) 0.0579(15) Uani 1 1 d . . . . .
H3A H 0.6303 1.2152 0.2064 0.069 Uiso 1 1 calc R U . . .
H3B H 0.6193 1.2047 0.1101 0.069 Uiso 1 1 calc R U . . .
C4 C 0.7016(5) 1.0939(5) 0.1330(4) 0.0535(13) Uani 1 1 d . . . . .
H4A H 0.6872 1.0380 0.0743 0.064 Uiso 1 1 calc R U . . .
H4B H 0.7813 1.1553 0.1430 0.064 Uiso 1 1 calc R U . . .
C5 C 0.7667(5) 0.9547(5) 0.1795(4) 0.0510(13) Uani 1 1 d . . . . .
H5A H 0.8493 1.0096 0.1911 0.061 Uiso 1 1 calc R U . . .
H5B H 0.7527 0.8955 0.1218 0.061 Uiso 1 1 calc R U . . .
C6 C 0.7404(4) 0.8862(5) 0.2413(3) 0.0445(11) Uani 1 1 d . . . . .
H6A H 0.7725 0.8184 0.2260 0.053 Uiso 1 1 calc R U . . .
H6B H 0.7772 0.9429 0.2980 0.053 Uiso 1 1 calc R U . . .
C7 C 0.1086(5) 0.6984(5) 0.1038(4) 0.0546(14) Uani 1 1 d . . . . .
H7 H 0.0538 0.6339 0.1228 0.066 Uiso 1 1 calc R U . . .
C8 C 0.0347(7) 0.7588(7) 0.0716(6) 0.092(3) Uani 1 1 d . . . . .
H8A H 0.0839 0.8174 0.0473 0.137 Uiso 1 1 calc R U . . .
H8B H 0.0009 0.8025 0.1180 0.137 Uiso 1 1 calc R U . . .
H8C H -0.0281 0.6954 0.0290 0.137 Uiso 1 1 calc R U . . .
C9 C 0.1663(6) 0.6330(7) 0.0358(4) 0.0725(18) Uani 1 1 d . . . . .
H9A H 0.1068 0.5735 -0.0106 0.109 Uiso 1 1 calc R U . . .
H9B H 0.2072 0.5897 0.0578 0.109 Uiso 1 1 calc R U . . .
H9C H 0.2223 0.6932 0.0161 0.109 Uiso 1 1 calc R U . . .
C10 C 0.1380(5) 0.8802(5) 0.2718(4) 0.0511(13) Uani 1 1 d . . . . .
H10 H 0.1113 0.9337 0.2480 0.061 Uiso 1 1 calc R U . . .
C11 C 0.2197(6) 0.9635(7) 0.3518(4) 0.079(2) Uani 1 1 d . . . . .
H11A H 0.1764 1.0033 0.3926 0.118 Uiso 1 1 calc R U . . .
H11B H 0.2836 1.0266 0.3396 0.118 Uiso 1 1 calc R U . . .
H11C H 0.2518 0.9144 0.3745 0.118 Uiso 1 1 calc R U . . .
C12 C 0.0304(6) 0.7912(6) 0.2903(5) 0.0724(19) Uani 1 1 d . . . . .
H12A H 0.0536 0.7362 0.3127 0.109 Uiso 1 1 calc R U . . .
H12B H -0.0236 0.7425 0.2387 0.109 Uiso 1 1 calc R U . . .
H12C H -0.0082 0.8377 0.3313 0.109 Uiso 1 1 calc R U . . .
C13 C 0.5846(4) 0.5906(4) 0.2126(3) 0.0433(11) Uani 1 1 d . . . . .
H13 H 0.6694 0.6189 0.2336 0.052 Uiso 1 1 calc R U . . .
C14 C 0.5740(6) 0.5629(5) 0.1182(4) 0.0572(14) Uani 1 1 d . . . . .
H14A H 0.6045 0.4967 0.0918 0.086 Uiso 1 1 calc R U . . .
H14B H 0.6190 0.6370 0.1063 0.086 Uiso 1 1 calc R U . . .
H14C H 0.4918 0.5373 0.0960 0.086 Uiso 1 1 calc R U . . .
C15 C 0.5227(5) 0.4753(5) 0.2344(4) 0.0507(13) Uani 1 1 d . . . . .
H15A H 0.4384 0.4492 0.2186 0.076 Uiso 1 1 calc R U . . .
H15B H 0.5390 0.4938 0.2946 0.076 Uiso 1 1 calc R U . . .
H15C H 0.5511 0.4091 0.2041 0.076 Uiso 1 1 calc R U . . .
C16 C 0.5674(4) 0.7504(5) 0.3777(3) 0.0411(10) Uani 1 1 d . . . . .
H16 H 0.5184 0.6769 0.3909 0.049 Uiso 1 1 calc R U . . .
C17 C 0.5336(6) 0.8591(6) 0.4292(3) 0.0576(14) Uani 1 1 d . . . . .
H17A H 0.5468 0.8708 0.4886 0.086 Uiso 1 1 calc R U . . .
H17B H 0.4509 0.8427 0.4132 0.086 Uiso 1 1 calc R U . . .
H17C H 0.5813 0.9336 0.4189 0.086 Uiso 1 1 calc R U . . .
C18 C 0.6953(5) 0.7709(6) 0.4037(4) 0.0557(14) Uani 1 1 d . . . . .
H18A H 0.7459 0.8460 0.3955 0.084 Uiso 1 1 calc R U . . .
H18B H 0.7154 0.7005 0.3696 0.084 Uiso 1 1 calc R U . . .
H18C H 0.7061 0.7793 0.4627 0.084 Uiso 1 1 calc R U . . .
C19 C 0.0479(4) 0.4970(4) 0.2802(3) 0.0408(11) Uani 1 1 d . . . . .
C20 C -0.0332(4) 0.4657(5) 0.2123(4) 0.0472(12) Uani 1 1 d . . . . .
H20 H -0.0100 0.4507 0.1580 0.057 Uiso 1 1 calc R U . . .
C21 C -0.1486(5) 0.4561(5) 0.2228(5) 0.0632(17) Uani 1 1 d . . . . .
H21 H -0.2040 0.4330 0.1756 0.076 Uiso 1 1 calc R U . . .
C22 C -0.1826(5) 0.4802(6) 0.3017(5) 0.0670(18) Uani 1 1 d . . . . .
H22 H -0.2607 0.4758 0.3090 0.080 Uiso 1 1 calc R U . . .
C23 C -0.1037(5) 0.5103(6) 0.3685(5) 0.0645(17) Uani 1 1 d . . . . .
H23 H -0.1273 0.5251 0.4227 0.077 Uiso 1 1 calc R U . . .
C24 C 0.0122(4) 0.5196(5) 0.3582(4) 0.0500(12) Uani 1 1 d . . . . .
H24 H 0.0669 0.5419 0.4056 0.060 Uiso 1 1 calc R U . . .
C25 C 0.1770(4) 0.3722(4) 0.1761(3) 0.0349(9) Uani 1 1 d . . . . .
C26 C 0.2424(4) 0.3741(5) 0.1097(3) 0.0410(11) Uani 1 1 d . . . . .
H26 H 0.2952 0.4500 0.1084 0.049 Uiso 1 1 calc R U . . .
C27 C 0.2307(5) 0.2654(6) 0.0455(3) 0.0523(13) Uani 1 1 d . . . . .
H27 H 0.2773 0.2668 0.0014 0.063 Uiso 1 1 calc R U . . .
C28 C 0.1522(5) 0.1567(5) 0.0458(3) 0.0509(13) Uani 1 1 d . . . . .
H28 H 0.1441 0.0828 0.0014 0.061 Uiso 1 1 calc R U . . .
C29 C 0.0848(4) 0.1530(5) 0.1095(4) 0.0482(12) Uani 1 1 d . . . . .
H29 H 0.0302 0.0770 0.1091 0.058 Uiso 1 1 calc R U . . .
C30 C 0.0967(4) 0.2604(4) 0.1740(3) 0.0409(10) Uani 1 1 d . . . . .
H30 H 0.0494 0.2577 0.2177 0.049 Uiso 1 1 calc R U . . .
C31 C 0.2597(4) 0.4936(4) 0.3517(3) 0.0361(9) Uani 1 1 d . . . . .
C32 C 0.2907(4) 0.5907(5) 0.4277(3) 0.0450(11) Uani 1 1 d . . . . .
H32 H 0.2795 0.6655 0.4312 0.054 Uiso 1 1 calc R U . . .
C33 C 0.3380(5) 0.5798(6) 0.4984(4) 0.0607(16) Uani 1 1 d . . . . .
H33 H 0.3562 0.6457 0.5501 0.073 Uiso 1 1 calc R U . . .
C34 C 0.3576(5) 0.4754(7) 0.4929(4) 0.0632(16) Uani 1 1 d . . . . .
H34 H 0.3905 0.4683 0.5410 0.076 Uiso 1 1 calc R U . . .
C35 C 0.3306(5) 0.3795(6) 0.4189(4) 0.0622(15) Uani 1 1 d . . . . .
H35 H 0.3458 0.3069 0.4159 0.075 Uiso 1 1 calc R U . . .
C36 C 0.2817(4) 0.3877(5) 0.3487(4) 0.0476(12) Uani 1 1 d . . . . .
H36 H 0.2627 0.3202 0.2978 0.057 Uiso 1 1 calc R U . . .
C37 C -0.0201(9) 0.8426(13) 0.6175(9) 0.136(4) Uani 1 1 d . . . . .
H37A H -0.0327 0.9166 0.6555 0.163 Uiso 1 1 calc R U . . .
H37B H -0.0962 0.7744 0.6014 0.163 Uiso 1 1 calc R U . . .
C38 C 0.0209(11) 0.8663(12) 0.5453(7) 0.125(4) Uani 1 1 d . . . . .
H38A H 0.0373 0.9537 0.5516 0.151 Uiso 1 1 calc R U . . .
H38B H -0.0374 0.8139 0.4955 0.151 Uiso 1 1 calc R U . . .
C39 C 0.1325(10) 0.8351(8) 0.5374(6) 0.106(3) Uani 1 1 d . . . . .
H39A H 0.1320 0.7795 0.4804 0.127 Uiso 1 1 calc R U . . .
H39B H 0.2024 0.9104 0.5509 0.127 Uiso 1 1 calc R U . . .
C40 C 0.1294(9) 0.7741(9) 0.5984(7) 0.109(3) Uani 1 1 d . . . . .
H40A H 0.0979 0.6837 0.5705 0.131 Uiso 1 1 calc R U . . .
H40B H 0.2092 0.7971 0.6262 0.131 Uiso 1 1 calc R U . . .

loop_
_atom_site_aniso_label
_atom_site_aniso_U_11
_atom_site_aniso_U_22
_atom_site_aniso_U_33
_atom_site_aniso_U_23
_atom_site_aniso_U_13
_atom_site_aniso_U_12
U1 0.03444(11) 0.02927(10) 0.03611(11) 0.01635(7) 0.00530(7) 0.01128(7)
Pd1 0.02886(16) 0.02875(17) 0.03508(18) 0.01429(13) 0.00337(13) 0.01115(13)
Cl1 0.0694(8) 0.0571(7) 0.0393(6) 0.0129(6) 0.0105(6) 0.0278(6)
Cl2 0.0694(8) 0.0454(7) 0.0442(7) 0.0069(5) 0.0050(6) 0.0166(6)
P1 0.0336(5) 0.0374(6) 0.0465(7) 0.0205(5) 0.0021(5) 0.0165(5)
P2 0.0278(5) 0.0299(5) 0.0382(6) 0.0157(4) 0.0043(4) 0.0118(4)
P3 0.0290(5) 0.0301(5) 0.0405(6) 0.0159(5) 0.0066(4) 0.0106(4)
O1 0.059(2) 0.0383(17) 0.055(2) 0.0294(16) 0.0100(17) 0.0151(16)
O2 0.0445(18) 0.0421(18) 0.053(2) 0.0260(16) 0.0118(15) 0.0088(15)
O3 0.107(5) 0.124(5) 0.115(5) 0.066(4) 0.026(4) 0.028(4)
N1 0.045(2) 0.036(2) 0.050(2) 0.0225(18) 0.0045(18) 0.0200(17)
N2 0.0290(17) 0.0329(18) 0.0353(19) 0.0120(15) 0.0023(15) 0.0097(15)
C1 0.062(3) 0.051(3) 0.074(4) 0.041(3) 0.002(3) 0.025(3)
C2 0.070(4) 0.047(3) 0.073(4) 0.039(3) 0.010(3) 0.028(3)
C3 0.056(3) 0.040(3) 0.080(4) 0.039(3) 0.005(3) 0.002(2)
C4 0.056(3) 0.055(3) 0.065(3) 0.044(3) 0.022(3) 0.016(3)
C5 0.046(3) 0.055(3) 0.058(3) 0.028(3) 0.022(2) 0.017(2)
C6 0.029(2) 0.047(3) 0.060(3) 0.027(2) 0.007(2) 0.008(2)
C7 0.047(3) 0.054(3) 0.065(4) 0.031(3) -0.014(3) 0.012(2)
C8 0.077(5) 0.082(5) 0.115(6) 0.033(4) -0.038(4) 0.028(4)
C9 0.074(4) 0.073(4) 0.050(3) 0.009(3) -0.015(3) 0.012(3)
C10 0.045(3) 0.050(3) 0.072(4) 0.027(3) 0.015(3) 0.028(2)
C11 0.074(4) 0.088(5) 0.066(4) 0.003(4) 0.023(3) 0.039(4)
C12 0.063(4) 0.067(4) 0.104(5) 0.039(4) 0.039(4) 0.033(3)
C13 0.035(2) 0.036(2) 0.065(3) 0.019(2) 0.006(2) 0.0180(19)
C14 0.072(4) 0.044(3) 0.056(3) 0.012(3) 0.023(3) 0.027(3)
C15 0.046(3) 0.036(2) 0.074(4) 0.023(2) 0.001(3) 0.016(2)
C16 0.042(2) 0.046(3) 0.039(2) 0.024(2) 0.007(2) 0.011(2)
C17 0.070(4) 0.070(4) 0.036(3) 0.017(3) 0.010(2) 0.030(3)
C18 0.048(3) 0.068(3) 0.055(3) 0.032(3) -0.009(2) 0.015(3)
C19 0.032(2) 0.033(2) 0.059(3) 0.015(2) 0.007(2) 0.0141(18)
C20 0.039(2) 0.046(3) 0.064(3) 0.023(2) 0.005(2) 0.019(2)
C21 0.037(3) 0.055(3) 0.097(5) 0.028(3) -0.009(3) 0.014(2)
C22 0.038(3) 0.063(4) 0.110(6) 0.036(4) 0.020(3) 0.024(3)
C23 0.047(3) 0.065(4) 0.093(5) 0.033(3) 0.032(3) 0.028(3)
C24 0.042(3) 0.053(3) 0.061(3) 0.023(3) 0.014(2) 0.020(2)
C25 0.030(2) 0.038(2) 0.039(2) 0.0137(19) 0.0035(18) 0.0137(18)
C26 0.035(2) 0.048(3) 0.040(3) 0.016(2) 0.0041(19) 0.013(2)
C27 0.052(3) 0.070(4) 0.037(3) 0.011(2) 0.008(2) 0.031(3)
C28 0.054(3) 0.048(3) 0.048(3) 0.003(2) -0.003(2) 0.027(2)
C29 0.041(3) 0.036(2) 0.063(3) 0.014(2) -0.002(2) 0.010(2)
C30 0.039(2) 0.039(2) 0.048(3) 0.019(2) 0.008(2) 0.013(2)
C31 0.031(2) 0.041(2) 0.039(2) 0.019(2) 0.0104(18) 0.0112(18)
C32 0.038(2) 0.049(3) 0.045(3) 0.015(2) 0.008(2) 0.011(2)
C33 0.045(3) 0.084(4) 0.040(3) 0.020(3) 0.007(2) 0.009(3)
C34 0.055(3) 0.090(5) 0.052(3) 0.041(3) 0.001(3) 0.018(3)
C35 0.058(3) 0.069(4) 0.073(4) 0.044(3) 0.005(3) 0.020(3)
C36 0.049(3) 0.044(3) 0.055(3) 0.027(2) 0.001(2) 0.013(2)
C37 0.092(7) 0.193(13) 0.166(12) 0.094(10) 0.050(7) 0.071(8)
C38 0.160(10) 0.151(10) 0.108(8) 0.064(7) 0.016(7) 0.088(9)
C39 0.144(9) 0.080(5) 0.093(6) 0.026(5) 0.045(6) 0.041(6)
C40 0.101(6) 0.100(7) 0.155(9) 0.062(6) 0.049(6) 0.051(5)

loop_
_atom_type_symbol
_atom_type_description
_atom_type_scat_dispersion_real
_atom_type_scat_dispersion_imag
_atom_type_scat_source
C C 0.0137 0.0067 'International Tables Vol C Tables 4.2.6.8 and 6.1.1.4'
Cl Cl 0.3281 0.5435 'International Tables Vol C Tables 4.2.6.8 and 6.1.1.4'
N N 0.0241 0.0134 'International Tables Vol C Tables 4.2.6.8 and 6.1.1.4'
O O 0.0389 0.0241 'International Tables Vol C Tables 4.2.6.8 and 6.1.1.4'
P P 0.2543 0.3332 'International Tables Vol C Tables 4.2.6.8 and 6.1.1.4'
Pd Pd 0.0375 3.1039 'International Tables Vol C Tables 4.2.6.8 and 6.1.1.4'
U U -3.9641 10.8496 'International Tables Vol C Tables 4.2.6.8 and 6.1.1.4'
H H 0.0000 0.0000 'International Tables Vol C Tables 4.2.6.8 and 6.1.1.4'

loop_
_geom_angle_atom_site_label_1
_geom_angle_atom_site_label_2
_geom_angle_atom_site_label_3
_geom_angle
_geom_angle_site_symmetry_1
_geom_angle_site_symmetry_3
_geom_angle_publ_flag
N2 U1 N1 158.14(15) . . ?
N2 U1 O1 133.92(13) . . ?
N1 U1 O1 67.94(13) . . ?
N2 U1 O2 67.07(12) . . ?
N1 U1 O2 134.72(13) . . ?
O1 U1 O2 66.94(12) . . ?
N2 U1 Cl1 91.45(10) . . ?
N1 U1 Cl1 93.44(11) . . ?
O1 U1 Cl1 79.55(9) . . ?
O2 U1 Cl1 82.11(9) . . ?
N2 U1 Cl2 93.78(10) . . ?
N1 U1 Cl2 90.46(11) . . ?
O1 U1 Cl2 79.78(9) . . ?
O2 U1 Cl2 78.18(9) . . ?
Cl1 U1 Cl2 155.73(5) . . ?
N2 U1 Pd1 79.60(10) . . ?
N1 U1 Pd1 78.61(10) . . ?
O1 U1 Pd1 146.23(9) . . ?
O2 U1 Pd1 146.67(8) . . ?
Cl1 U1 Pd1 98.60(4) . . ?
Cl2 U1 Pd1 105.66(4) . . ?
N2 U1 P2 32.07(10) . . ?
N1 U1 P2 126.11(11) . . ?
O1 U1 P2 165.70(9) . . ?
O2 U1 P2 99.15(8) . . ?
Cl1 U1 P2 95.75(4) . . ?
Cl2 U1 P2 101.23(4) . . ?
Pd1 U1 P2 47.53(2) . . ?
N2 U1 P1 126.37(10) . . ?
N1 U1 P1 31.78(11) . . ?
O1 U1 P1 99.69(9) . . ?
O2 U1 P1 166.38(8) . . ?
Cl1 U1 P1 98.50(4) . . ?
Cl2 U1 P1 97.38(4) . . ?
Pd1 U1 P1 46.87(2) . . ?
P2 U1 P1 94.34(3) . . ?
P1 Pd1 P2 139.43(4) . . ?
P1 Pd1 P3 110.62(4) . . ?
P2 Pd1 P3 109.95(4) . . ?
P1 Pd1 U1 70.05(4) . . ?
P2 Pd1 U1 69.53(3) . . ?
P3 Pd1 U1 175.64(3) . . ?
N1 P1 C10 105.1(2) . . ?
N1 P1 C7 108.9(2) . . ?
C10 P1 C7 104.8(3) . . ?
N1 P1 Pd1 107.95(14) . . ?
C10 P1 Pd1 118.33(19) . . ?
C7 P1 Pd1 111.27(18) . . ?
N1 P1 U1 44.94(13) . . ?
C10 P1 U1 124.48(18) . . ?
C7 P1 U1 127.2(2) . . ?
Pd1 P1 U1 63.08(3) . . ?
N2 P2 C16 108.5(2) . . ?
N2 P2 C13 104.4(2) . . ?
C16 P2 C13 104.1(2) . . ?
N2 P2 Pd1 107.95(13) . . ?
C16 P2 Pd1 109.65(16) . . ?
C13 P2 Pd1 121.65(16) . . ?
N2 P2 U1 45.00(13) . . ?
C16 P2 U1 123.12(16) . . ?
C13 P2 U1 128.54(18) . . ?
Pd1 P2 U1 62.94(3) . . ?
C31 P3 C25 104.0(2) . . ?
C31 P3 C19 102.3(2) . . ?
C25 P3 C19 99.0(2) . . ?
C31 P3 Pd1 112.06(15) . . ?
C25 P3 Pd1 114.53(16) . . ?
C19 P3 Pd1 122.63(16) . . ?
C3 O1 C2 115.3(4) . . ?
C3 O1 U1 114.6(3) . . ?
C2 O1 U1 111.4(3) . . ?
C5 O2 C4 115.7(4) . . ?
C5 O2 U1 112.4(3) . . ?
C4 O2 U1 113.7(3) . . ?
C37 O3 C40 105.2(8) . . ?
C1 N1 P1 132.3(4) . . ?
C1 N1 U1 124.5(3) . . ?
P1 N1 U1 103.28(18) . . ?
C6 N2 P2 131.2(3) . . ?
C6 N2 U1 125.8(3) . . ?
P2 N2 U1 102.92(17) . . ?
N1 C1 C2 109.2(4) . . ?
N1 C1 H1A 109.8 . . ?
C2 C1 H1A 109.8 . . ?
N1 C1 H1B 109.8 . . ?
C2 C1 H1B 109.8 . . ?
H1A C1 H1B 108.3 . . ?
O1 C2 C1 107.6(4) . . ?
O1 C2 H2A 110.2 . . ?
C1 C2 H2A 110.2 . . ?
O1 C2 H2B 110.2 . . ?
C1 C2 H2B 110.2 . . ?
H2A C2 H2B 108.5 . . ?
O1 C3 C4 108.5(4) . . ?
O1 C3 H3A 110.0 . . ?
C4 C3 H3A 110.0 . . ?
O1 C3 H3B 110.0 . . ?
C4 C3 H3B 110.0 . . ?
H3A C3 H3B 108.4 . . ?
O2 C4 C3 108.6(4) . . ?
O2 C4 H4A 110.0 . . ?
C3 C4 H4A 110.0 . . ?
O2 C4 H4B 110.0 . . ?
C3 C4 H4B 110.0 . . ?
H4A C4 H4B 108.3 . . ?
O2 C5 C6 107.7(4) . . ?
O2 C5 H5A 110.2 . . ?
C6 C5 H5A 110.2 . . ?
O2 C5 H5B 110.2 . . ?
C6 C5 H5B 110.2 . . ?
H5A C5 H5B 108.5 . . ?
N2 C6 C5 108.8(4) . . ?
N2 C6 H6A 109.9 . . ?
C5 C6 H6A 109.9 . . ?
N2 C6 H6B 109.9 . . ?
C5 C6 H6B 109.9 . . ?
H6A C6 H6B 108.3 . . ?
C9 C7 C8 112.0(6) . . ?
C9 C7 P1 109.6(4) . . ?
C8 C7 P1 114.7(4) . . ?
C9 C7 H7 106.7 . . ?
C8 C7 H7 106.7 . . ?
P1 C7 H7 106.7 . . ?
C7 C8 H8A 109.5 . . ?
C7 C8 H8B 109.5 . . ?
H8A C8 H8B 109.5 . . ?
C7 C8 H8C 109.5 . . ?
H8A C8 H8C 109.5 . . ?
H8B C8 H8C 109.5 . . ?
C7 C9 H9A 109.5 . . ?
C7 C9 H9B 109.5 . . ?
H9A C9 H9B 109.5 . . ?
C7 C9 H9C 109.5 . . ?
H9A C9 H9C 109.5 . . ?
H9B C9 H9C 109.5 . . ?
C12 C10 C11 110.7(6) . . ?
C12 C10 P1 113.9(4) . . ?
C11 C10 P1 109.4(4) . . ?
C12 C10 H10 107.5 . . ?
C11 C10 H10 107.5 . . ?
P1 C10 H10 107.5 . . ?
C10 C11 H11A 109.5 . . ?
C10 C11 H11B 109.5 . . ?
H11A C11 H11B 109.5 . . ?
C10 C11 H11C 109.5 . . ?
H11A C11 H11C 109.5 . . ?
H11B C11 H11C 109.5 . . ?
C10 C12 H12A 109.5 . . ?
C10 C12 H12B 109.5 . . ?
H12A C12 H12B 109.5 . . ?
C10 C12 H12C 109.5 . . ?
H12A C12 H12C 109.5 . . ?
H12B C12 H12C 109.5 . . ?
C14 C13 C15 111.6(4) . . ?
C14 C13 P2 110.7(3) . . ?
C15 C13 P2 111.6(4) . . ?
C14 C13 H13 107.6 . . ?
C15 C13 H13 107.6 . . ?
P2 C13 H13 107.6 . . ?
C13 C14 H14A 109.5 . . ?
C13 C14 H14B 109.5 . . ?
H14A C14 H14B 109.5 . . ?
C13 C14 H14C 109.5 . . ?
H14A C14 H14C 109.5 . . ?
H14B C14 H14C 109.5 . . ?
C13 C15 H15A 109.5 . . ?
C13 C15 H15B 109.5 . . ?
H15A C15 H15B 109.5 . . ?
C13 C15 H15C 109.5 . . ?
H15A C15 H15C 109.5 . . ?
H15B C15 H15C 109.5 . . ?
C17 C16 C18 110.8(5) . . ?
C17 C16 P2 110.0(4) . . ?
C18 C16 P2 114.5(4) . . ?
C17 C16 H16 107.1 . . ?
C18 C16 H16 107.1 . . ?
P2 C16 H16 107.1 . . ?
C16 C17 H17A 109.5 . . ?
C16 C17 H17B 109.5 . . ?
H17A C17 H17B 109.5 . . ?
C16 C17 H17C 109.5 . . ?
H17A C17 H17C 109.5 . . ?
H17B C17 H17C 109.5 . . ?
C16 C18 H18A 109.5 . . ?
C16 C18 H18B 109.5 . . ?
H18A C18 H18B 109.5 . . ?
C16 C18 H18C 109.5 . . ?
H18A C18 H18C 109.5 . . ?
H18B C18 H18C 109.5 . . ?
C24 C19 C20 118.5(5) . . ?
C24 C19 P3 123.5(4) . . ?
C20 C19 P3 117.9(4) . . ?
C19 C20 C21 120.6(6) . . ?
C19 C20 H20 119.7 . . ?
C21 C20 H20 119.7 . . ?
C22 C21 C20 120.1(6) . . ?
C22 C21 H21 120.0 . . ?
C20 C21 H21 120.0 . . ?
C23 C22 C21 119.6(5) . . ?
C23 C22 H22 120.2 . . ?
C21 C22 H22 120.2 . . ?
C22 C23 C24 120.4(6) . . ?
C22 C23 H23 119.8 . . ?
C24 C23 H23 119.8 . . ?
C19 C24 C23 120.8(6) . . ?
C19 C24 H24 119.6 . . ?
C23 C24 H24 119.6 . . ?
C30 C25 C26 118.3(4) . . ?
C30 C25 P3 123.2(4) . . ?
C26 C25 P3 118.5(3) . . ?
C27 C26 C25 120.3(5) . . ?
C27 C26 H26 119.9 . . ?
C25 C26 H26 119.9 . . ?
C28 C27 C26 120.0(5) . . ?
C28 C27 H27 120.0 . . ?
C26 C27 H27 120.0 . . ?
C27 C28 C29 120.7(5) . . ?
C27 C28 H28 119.6 . . ?
C29 C28 H28 119.6 . . ?
C28 C29 C30 119.7(5) . . ?
C28 C29 H29 120.2 . . ?
C30 C29 H29 120.2 . . ?
C29 C30 C25 120.9(5) . . ?
C29 C30 H30 119.5 . . ?
C25 C30 H30 119.5 . . ?
C36 C31 C32 117.5(5) . . ?
C36 C31 P3 124.4(4) . . ?
C32 C31 P3 118.0(4) . . ?
C33 C32 C31 121.1(5) . . ?
C33 C32 H32 119.5 . . ?
C31 C32 H32 119.5 . . ?
C34 C33 C32 119.6(6) . . ?
C34 C33 H33 120.2 . . ?
C32 C33 H33 120.2 . . ?
C33 C34 C35 120.8(6) . . ?
C33 C34 H34 119.6 . . ?
C35 C34 H34 119.6 . . ?
C34 C35 C36 120.5(6) . . ?
C34 C35 H35 119.8 . . ?
C36 C35 H35 119.8 . . ?
C35 C36 C31 120.6(5) . . ?
C35 C36 H36 119.7 . . ?
C31 C36 H36 119.7 . . ?
O3 C37 C38 112.4(9) . . ?
O3 C37 H37A 109.1 . . ?
C38 C37 H37A 109.1 . . ?
O3 C37 H37B 109.1 . . ?
C38 C37 H37B 109.1 . . ?
H37A C37 H37B 107.9 . . ?
C37 C38 C39 105.0(8) . . ?
C37 C38 H38A 110.8 . . ?
C39 C38 H38A 110.8 . . ?
C37 C38 H38B 110.8 . . ?
C39 C38 H38B 110.8 . . ?
H38A C38 H38B 108.8 . . ?
C40 C39 C38 102.8(8) . . ?
C40 C39 H39A 111.2 . . ?
C38 C39 H39A 111.2 . . ?
C40 C39 H39B 111.2 . . ?
C38 C39 H39B 111.2 . . ?
H39A C39 H39B 109.1 . . ?
O3 C40 C39 108.1(8) . . ?
O3 C40 H40A 110.1 . . ?
C39 C40 H40A 110.1 . . ?
O3 C40 H40B 110.1 . . ?
C39 C40 H40B 110.1 . . ?
H40A C40 H40B 108.4 . . ?

loop_
_geom_bond_atom_site_label_1
_geom_bond_atom_site_label_2
_geom_bond_distance
_geom_bond_site_symmetry_2
_geom_bond_publ_flag
U1 N2 2.216(4) . ?
U1 N1 2.222(4) . ?
U1 O1 2.481(3) . ?
U1 O2 2.510(3) . ?
U1 Cl1 2.7002(14) . ?
U1 Cl2 2.7008(13) . ?
U1 Pd1 2.9041(6) . ?
U1 P2 3.0551(12) . ?
U1 P1 3.0617(14) . ?
Pd1 P1 2.3770(12) . ?
Pd1 P2 2.4053(12) . ?
Pd1 P3 2.4295(12) . ?
P1 N1 1.657(4) . ?
P1 C10 1.857(5) . ?
P1 C7 1.860(5) . ?
P2 N2 1.664(4) . ?
P2 C16 1.852(5) . ?
P2 C13 1.859(5) . ?
P3 C31 1.825(5) . ?
P3 C25 1.835(5) . ?
P3 C19 1.851(5) . ?
O1 C3 1.445(6) . ?
O1 C2 1.455(7) . ?
O2 C5 1.427(6) . ?
O2 C4 1.434(6) . ?
O3 C37 1.365(12) . ?
O3 C40 1.439(11) . ?
N1 C1 1.469(6) . ?
N2 C6 1.465(6) . ?
C1 C2 1.500(8) . ?
C1 H1A 0.9900 . ?
C1 H1B 0.9900 . ?
C2 H2A 0.9900 . ?
C2 H2B 0.9900 . ?
C3 C4 1.486(8) . ?
C3 H3A 0.9900 . ?
C3 H3B 0.9900 . ?
C4 H4A 0.9900 . ?
C4 H4B 0.9900 . ?
C5 C6 1.519(7) . ?
C5 H5A 0.9900 . ?
C5 H5B 0.9900 . ?
C6 H6A 0.9900 . ?
C6 H6B 0.9900 . ?
C7 C9 1.506(9) . ?
C7 C8 1.529(8) . ?
C7 H7 1.0000 . ?
C8 H8A 0.9800 . ?
C8 H8B 0.9800 . ?
C8 H8C 0.9800 . ?
C9 H9A 0.9800 . ?
C9 H9B 0.9800 . ?
C9 H9C 0.9800 . ?
C10 C12 1.520(8) . ?
C10 C11 1.522(9) . ?
C10 H10 1.0000 . ?
C11 H11A 0.9800 . ?
C11 H11B 0.9800 . ?
C11 H11C 0.9800 . ?
C12 H12A 0.9800 . ?
C12 H12B 0.9800 . ?
C12 H12C 0.9800 . ?
C13 C14 1.530(8) . ?
C13 C15 1.531(7) . ?
C13 H13 1.0000 . ?
C14 H14A 0.9800 . ?
C14 H14B 0.9800 . ?
C14 H14C 0.9800 . ?
C15 H15A 0.9800 . ?
C15 H15B 0.9800 . ?
C15 H15C 0.9800 . ?
C16 C17 1.524(8) . ?
C16 C18 1.535(7) . ?
C16 H16 1.0000 . ?
C17 H17A 0.9800 . ?
C17 H17B 0.9800 . ?
C17 H17C 0.9800 . ?
C18 H18A 0.9800 . ?
C18 H18B 0.9800 . ?
C18 H18C 0.9800 . ?
C19 C24 1.375(8) . ?
C19 C20 1.384(7) . ?
C20 C21 1.394(8) . ?
C20 H20 0.9500 . ?
C21 C22 1.381(10) . ?
C21 H21 0.9500 . ?
C22 C23 1.356(10) . ?
C22 H22 0.9500 . ?
C23 C24 1.401(7) . ?
C23 H23 0.9500 . ?
C24 H24 0.9500 . ?
C25 C30 1.390(6) . ?
C25 C26 1.395(7) . ?
C26 C27 1.388(7) . ?
C26 H26 0.9500 . ?
C27 C28 1.364(8) . ?
C27 H27 0.9500 . ?
C28 C29 1.374(8) . ?
C28 H28 0.9500 . ?
C29 C30 1.380(7) . ?
C29 H29 0.9500 . ?
C30 H30 0.9500 . ?
C31 C36 1.389(7) . ?
C31 C32 1.395(7) . ?
C32 C33 1.392(8) . ?
C32 H32 0.9500 . ?
C33 C34 1.347(10) . ?
C33 H33 0.9500 . ?
C34 C35 1.368(9) . ?
C34 H34 0.9500 . ?
C35 C36 1.377(8) . ?
C35 H35 0.9500 . ?
C36 H36 0.9500 . ?
C37 C38 1.413(14) . ?
C37 H37A 0.9900 . ?
C37 H37B 0.9900 . ?
C38 C39 1.526(14) . ?
C38 H38A 0.9900 . ?
C38 H38B 0.9900 . ?
C39 C40 1.453(14) . ?
C39 H39A 0.9900 . ?
C39 H39B 0.9900 . ?
C40 H40A 0.9900 . ?
C40 H40B 0.9900 . ?
